data_7018511
loop_
_publ_author_name
'Chen, Zhenxia'
'Yang, Haiyang'
'Deng, Mingli'
'Ling, Yun'
'Weng, Linhong'
'Zhou, Yaming'

_publ_section_title
;
 Metal complexes as templates: syntheses, structures, and luminescent
 properties of two zinc phosphonocarboxylates with ABW-zeolite topology.
;
_journal_issue 14
_journal_name_full 'Dalton transactions (Cambridge, England : 2003)'
_journal_page_first 4079
_journal_page_last 4083
_journal_paper_doi 10.1039/c2dt12060g
_journal_volume 41
_journal_year 2012
_chemical_formula_moiety C14H8O10P2Zn2,C10H16N2O4Zn,3(H2O)
_chemical_formula_sum 'C24 H30 N2 O17 P2 Zn3'
_chemical_formula_weight 876.55
_chemical_name_systematic
;
?
;
_space_group_IT_number 14
_symmetry_cell_setting monoclinic
_symmetry_space_group_name_Hall '-P 2yn'
_symmetry_space_group_name_H-M 'P 1 21/n 1'
_atom_sites_solution_hydrogens geom
_atom_sites_solution_primary direct
_atom_sites_solution_secondary difmap
_audit_creation_method SHELXL-97
_cell_angle_alpha 90.00
_cell_angle_beta 91.098(2)
_cell_angle_gamma 90.00
_cell_formula_units_Z 4
_cell_length_a 10.7666(15)
_cell_length_b 16.462(2)
_cell_length_c 17.912(3)
_cell_measurement_reflns_used 4246
_cell_measurement_temperature 296(2)
_cell_measurement_theta_max 27.19
_cell_measurement_theta_min 2.19
_cell_volume 3174.1(8)
_computing_cell_refinement 'Bruker SAINT'
_computing_data_collection 'Bruker APEX2'
_computing_data_reduction 'Bruker SAINT'
_computing_molecular_graphics 'Bruker SHELXTL'
_computing_publication_material 'Bruker SHELXTL'
_computing_structure_refinement 'SHELXL-97 (Sheldrick, 1997)'
_computing_structure_solution 'SHELXS-97 (Sheldrick, 1990)'
_diffrn_ambient_temperature 296(2)
_diffrn_measured_fraction_theta_full 0.996
_diffrn_measured_fraction_theta_max 0.996
_diffrn_measurement_device_type 'Bruker APEX-II CCD'
_diffrn_measurement_method '\f and \w scans'
_diffrn_radiation_monochromator graphite
_diffrn_radiation_source 'fine-focus sealed tube'
_diffrn_radiation_type MoK\a
_diffrn_radiation_wavelength 0.71073
_diffrn_reflns_av_R_equivalents 0.0479
_diffrn_reflns_av_sigmaI/netI 0.0527
_diffrn_reflns_limit_h_max 10
_diffrn_reflns_limit_h_min -13
_diffrn_reflns_limit_k_max 20
_diffrn_reflns_limit_k_min -20
_diffrn_reflns_limit_l_max 22
_diffrn_reflns_limit_l_min -22
_diffrn_reflns_number 19622
_diffrn_reflns_theta_full 26.01
_diffrn_reflns_theta_max 26.01
_diffrn_reflns_theta_min 1.68
_diffrn_standards_number 0
_exptl_absorpt_coefficient_mu 2.430
_exptl_absorpt_correction_T_max 0.8293
_exptl_absorpt_correction_T_min 0.7591
_exptl_absorpt_correction_type multi-scan
_exptl_absorpt_process_details sadabs
_exptl_crystal_colour colourless
_exptl_crystal_density_diffrn 1.834
_exptl_crystal_density_method 'not measured'
_exptl_crystal_description block
_exptl_crystal_F_000 1776
_exptl_crystal_size_max 0.12
_exptl_crystal_size_mid 0.10
_exptl_crystal_size_min 0.08
_refine_diff_density_max 0.785
_refine_diff_density_min -1.034
_refine_diff_density_rms 0.127
_refine_ls_extinction_method none
_refine_ls_goodness_of_fit_ref 1.075
_refine_ls_hydrogen_treatment mixed
_refine_ls_matrix_type full
_refine_ls_number_parameters 475
_refine_ls_number_reflns 6216
_refine_ls_number_restraints 24
_refine_ls_restrained_S_all 1.073
_refine_ls_R_factor_all 0.0704
_refine_ls_R_factor_gt 0.0443
_refine_ls_shift/su_max 0.001
_refine_ls_shift/su_mean 0.000
_refine_ls_structure_factor_coef Fsqd
_refine_ls_weighting_details 'calc w=1/[\s^2^(Fo^2^)+(0.0632P)^2^+4.6693P] where P=(Fo^2^+2Fc^2^)/3'
_refine_ls_weighting_scheme calc
_refine_ls_wR_factor_gt 0.1110
_refine_ls_wR_factor_ref 0.1277
_reflns_number_gt 4600
_reflns_number_total 6216
_reflns_threshold_expression >2sigma(I)
_cod_data_source_file c2dt12060g.txt
_cod_data_source_block mo10420a
_cod_depositor_comments
;
The following automatic conversions were performed:

'_symmetry_cell_setting' value 'Monoclinic' changed to 'monoclinic'
according to /home/saulius/struct/CIF-dictionaries/cif_core.dic
dictionary named 'cif_core.dic' version 2.4.1 from 2010-06-29.

Automatic conversion script
Id: cif_fix_values 1715 2011-07-08 13:25:40Z adriana 
;
_cod_original_cell_volume 3174.2(8)
_cod_original_sg_symbol_H-M P2(1)/n
_cod_database_code 7018511

loop_
_symmetry_equiv_pos_as_xyz
'x, y, z'
'-x+1/2, y+1/2, -z+1/2'
'-x, -y, -z'
'x-1/2, -y-1/2, z-1/2'

loop_
_atom_site_label
_atom_site_type_symbol
_atom_site_fract_x
_atom_site_fract_y
_atom_site_fract_z
_atom_site_U_iso_or_equiv
_atom_site_adp_type
_atom_site_occupancy
_atom_site_symmetry_multiplicity
_atom_site_calc_flag
_atom_site_refinement_flags
Zn1 Zn 0.92149(5) 0.44328(3) 0.08887(3) 0.01577(14) Uani 1 1 d .
Zn2 Zn 0.61572(5) 0.54334(3) -0.08384(3) 0.01702(14) Uani 1 1 d .
Zn3 Zn 0.61962(6) 0.22854(4) 0.03568(4) 0.03301(18) Uani 1 1 d .
P1 P 0.85449(11) 0.43135(7) -0.08550(6) 0.0157(2) Uani 1 1 d .
P2 P 0.84467(11) 0.04625(7) 0.40947(6) 0.0160(2) Uani 1 1 d .
O1 O 0.7143(3) 0.44564(18) -0.08472(18) 0.0191(7) Uani 1 1 d .
O2 O 0.9225(3) 0.5058(2) -0.1119(2) 0.0271(8) Uani 1 1 d .
O3 O 0.9031(3) 0.3983(2) -0.01119(18) 0.0246(8) Uani 1 1 d .
O4 O 0.8595(3) 0.1391(2) -0.35379(19) 0.0268(8) Uani 1 1 d .
O5 O 0.9143(5) 0.0686(2) -0.2547(2) 0.0519(12) Uani 1 1 d .
O6 O 1.0461(4) 0.2898(3) 0.1308(3) 0.0496(12) Uani 1 1 d .
O7 O 0.8811(3) 0.3590(2) 0.16323(18) 0.0258(8) Uani 1 1 d .
O8 O 0.9365(3) -0.02364(19) 0.40301(18) 0.0213(7) Uani 1 1 d .
O9 O 0.7120(3) 0.0203(2) 0.3970(2) 0.0263(8) Uani 1 1 d .
O10 O 0.8644(3) 0.09251(19) 0.48342(17) 0.0222(7) Uani 1 1 d .
C1 C 0.8739(4) 0.3483(3) -0.1502(2) 0.0177(9) Uani 1 1 d .
C2 C 0.9653(5) 0.2894(3) -0.1369(3) 0.0278(12) Uani 1 1 d .
H2 H 1.0232 0.2969 -0.0984 0.033 Uiso 1 1 calc R
C3 C 0.9704(5) 0.2204(3) -0.1804(3) 0.0320(12) Uani 1 1 d .
H3 H 1.0291 0.1805 -0.1696 0.038 Uiso 1 1 calc R
C4 C 0.8877(5) 0.2106(3) -0.2404(3) 0.0263(11) Uani 1 1 d .
C5 C 0.8005(5) 0.2704(3) -0.2561(3) 0.0277(12) Uani 1 1 d .
H5 H 0.7472 0.2655 -0.2973 0.033 Uiso 1 1 calc R
C6 C 0.7934(5) 0.3381(3) -0.2095(3) 0.0251(11) Uani 1 1 d .
H6 H 0.7325 0.3771 -0.2188 0.030 Uiso 1 1 calc R
C7 C 0.8889(5) 0.1330(3) -0.2844(3) 0.0280(11) Uani 1 1 d .
C8 C 0.8756(4) 0.1200(3) 0.3372(3) 0.0188(10) Uani 1 1 d .
C9 C 0.9569(5) 0.1033(3) 0.2802(3) 0.0249(11) Uani 1 1 d .
H9 H 0.9961 0.0530 0.2785 0.030 Uiso 1 1 calc R
C10 C 0.9805(5) 0.1603(3) 0.2261(3) 0.0290(12) Uani 1 1 d .
H10 H 1.0359 0.1482 0.1885 0.035 Uiso 1 1 calc R
C11 C 0.9226(5) 0.2356(3) 0.2269(3) 0.0234(10) Uani 1 1 d .
C12 C 0.8385(5) 0.2512(3) 0.2819(3) 0.0277(11) Uani 1 1 d .
H12 H 0.7954 0.3002 0.2815 0.033 Uiso 1 1 calc R
C13 C 0.8171(5) 0.1951(3) 0.3380(3) 0.0284(12) Uani 1 1 d .
H13 H 0.7633 0.2079 0.3763 0.034 Uiso 1 1 calc R
C14 C 0.9539(5) 0.2982(3) 0.1687(3) 0.0251(11) Uani 1 1 d .
N1 N 0.6232(5) 0.1328(3) -0.0454(3) 0.0420(12) Uani 1 1 d .
N2 N 0.6381(5) 0.1253(3) 0.1028(3) 0.0385(12) Uani 1 1 d .
C15 C 0.6161(7) 0.1428(5) -0.1187(4) 0.0572(19) Uani 1 1 d .
H15 H 0.5975 0.1942 -0.1372 0.069 Uiso 1 1 calc R
C16 C 0.6352(8) 0.0801(6) -0.1697(5) 0.078(3) Uani 1 1 d .
H16 H 0.6316 0.0887 -0.2210 0.093 Uiso 1 1 calc R
C17 C 0.6601(9) 0.0035(7) -0.1389(8) 0.110(4) Uani 1 1 d .
H17 H 0.6718 -0.0407 -0.1702 0.132 Uiso 1 1 calc R
C18 C 0.6673(9) -0.0068(5) -0.0639(6) 0.082(3) Uani 1 1 d .
H18 H 0.6844 -0.0580 -0.0443 0.099 Uiso 1 1 calc R
C19 C 0.6492(6) 0.0593(4) -0.0156(4) 0.0516(18) Uani 1 1 d .
C20 C 0.6550(6) 0.0547(4) 0.0663(4) 0.0478(17) Uani 1 1 d .
C21 C 0.6693(9) -0.0161(5) 0.1088(6) 0.080(3) Uani 1 1 d .
H21 H 0.6803 -0.0657 0.0851 0.096 Uiso 1 1 calc R
C22 C 0.6672(9) -0.0126(6) 0.1851(6) 0.090(3) Uani 1 1 d .
H22 H 0.6825 -0.0593 0.2130 0.108 Uiso 1 1 calc R
C23 C 0.6430(8) 0.0579(5) 0.2200(5) 0.072(3) Uani 1 1 d .
H23 H 0.6341 0.0602 0.2715 0.086 Uiso 1 1 calc R
C24 C 0.6323(6) 0.1256(4) 0.1766(4) 0.0516(18) Uani 1 1 d .
H24 H 0.6201 0.1752 0.2002 0.062 Uiso 1 1 calc R
O11 O 0.8120(4) 0.2424(3) 0.0227(3) 0.0428(10) Uani 1 1 d D
H11A H 0.867(4) 0.206(2) 0.026(4) 0.064 Uiso 1 1 d D
H11B H 0.845(5) 0.2884(17) 0.026(4) 0.064 Uiso 1 1 d D
O12 O 0.6384(4) 0.3150(2) 0.1247(2) 0.0362(9) Uani 1 1 d D
H12A H 0.713(3) 0.322(3) 0.140(4) 0.054 Uiso 1 1 d D
H12B H 0.615(5) 0.3649(18) 0.114(4) 0.054 Uiso 1 1 d D
O13 O 0.5766(4) 0.3151(2) -0.0391(3) 0.0382(10) Uani 1 1 d D
H13A H 0.510(3) 0.335(3) -0.025(4) 0.057 Uiso 1 1 d D
H13B H 0.619(5) 0.352(3) -0.059(4) 0.057 Uiso 1 1 d D
O14 O 0.4233(4) 0.2256(3) 0.0631(3) 0.0448(10) Uani 1 1 d D
H14A H 0.353(3) 0.204(4) 0.066(4) 0.067 Uiso 1 1 d D
H14B H 0.420(6) 0.268(3) 0.091(3) 0.067 Uiso 1 1 d D
O15 O -0.0035(8) 0.1240(4) 0.0164(4) 0.101(2) Uani 1 1 d D
H15A H 0.000(12) 0.104(7) -0.027(2) 0.152 Uiso 1 1 d D
H15B H 0.040(10) 0.093(6) 0.044(5) 0.152 Uiso 1 1 d D
O16 O 0.1888(6) 0.2717(5) 0.0080(3) 0.0818(18) Uani 1 1 d D
H16A H 0.181(10) 0.2181(16) 0.002(5) 0.123 Uiso 1 1 d D
H16B H 0.149(8) 0.279(5) 0.049(3) 0.123 Uiso 1 1 d D
O17 O 0.5053(8) 0.5222(5) 0.6085(4) 0.117(3) Uani 1 1 d D
H17A H 0.575(6) 0.516(10) 0.588(6) 0.176 Uiso 1 1 d D
H17B H 0.522(11) 0.536(8) 0.653(3) 0.176 Uiso 1 1 d D

loop_
_atom_site_aniso_label
_atom_site_aniso_U_11
_atom_site_aniso_U_22
_atom_site_aniso_U_33
_atom_site_aniso_U_23
_atom_site_aniso_U_13
_atom_site_aniso_U_12
Zn1 0.0190(3) 0.0142(3) 0.0141(3) 0.0001(2) 0.0004(2) -0.0011(2)
Zn2 0.0233(3) 0.0141(3) 0.0137(3) 0.0010(2) 0.0012(2) 0.0012(2)
Zn3 0.0391(4) 0.0254(3) 0.0344(4) 0.0044(3) -0.0022(3) 0.0001(3)
P1 0.0180(6) 0.0140(5) 0.0149(6) -0.0028(4) -0.0004(4) 0.0011(5)
P2 0.0196(6) 0.0143(5) 0.0140(6) 0.0029(4) -0.0005(4) -0.0028(4)
O1 0.0180(16) 0.0175(16) 0.0220(17) -0.0031(13) 0.0028(13) 0.0020(13)
O2 0.0219(17) 0.0216(18) 0.037(2) 0.0039(15) -0.0054(15) -0.0081(14)
O3 0.033(2) 0.0232(17) 0.0170(17) -0.0035(14) -0.0053(14) 0.0065(15)
O4 0.032(2) 0.0235(18) 0.0248(19) -0.0092(15) -0.0014(15) 0.0012(15)
O5 0.095(4) 0.028(2) 0.033(2) -0.0037(18) 0.001(2) 0.018(2)
O6 0.039(2) 0.052(3) 0.059(3) 0.033(2) 0.019(2) 0.011(2)
O7 0.035(2) 0.0216(17) 0.0211(18) 0.0082(14) 0.0033(15) -0.0020(15)
O8 0.0216(17) 0.0167(16) 0.0254(18) 0.0034(14) -0.0005(14) 0.0021(13)
O9 0.0181(17) 0.0269(18) 0.034(2) 0.0080(16) -0.0009(15) -0.0065(14)
O10 0.035(2) 0.0196(16) 0.0117(16) 0.0005(13) 0.0003(14) -0.0032(14)
C1 0.017(2) 0.022(2) 0.014(2) -0.0046(18) 0.0018(18) 0.0029(18)
C2 0.025(3) 0.032(3) 0.026(3) -0.013(2) -0.012(2) 0.010(2)
C3 0.034(3) 0.033(3) 0.028(3) -0.007(2) -0.005(2) 0.017(2)
C4 0.031(3) 0.021(2) 0.026(3) -0.007(2) 0.001(2) 0.004(2)
C5 0.033(3) 0.029(3) 0.021(3) -0.007(2) -0.009(2) 0.005(2)
C6 0.026(3) 0.027(3) 0.022(3) -0.005(2) -0.004(2) 0.008(2)
C7 0.035(3) 0.028(3) 0.022(3) -0.007(2) 0.004(2) 0.005(2)
C8 0.019(2) 0.018(2) 0.020(2) 0.0031(19) -0.0034(18) -0.0031(18)
C9 0.034(3) 0.019(2) 0.022(3) 0.005(2) 0.006(2) 0.005(2)
C10 0.032(3) 0.031(3) 0.024(3) 0.008(2) 0.010(2) 0.006(2)
C11 0.024(2) 0.021(2) 0.026(3) 0.008(2) 0.002(2) -0.003(2)
C12 0.038(3) 0.018(2) 0.028(3) 0.007(2) 0.007(2) 0.008(2)
C13 0.034(3) 0.027(3) 0.024(3) 0.004(2) 0.013(2) 0.006(2)
C14 0.025(3) 0.030(3) 0.020(3) 0.007(2) -0.002(2) -0.004(2)
N1 0.039(3) 0.038(3) 0.048(3) -0.005(2) -0.004(2) -0.008(2)
N2 0.046(3) 0.029(3) 0.041(3) 0.011(2) -0.007(2) -0.006(2)
C15 0.054(4) 0.075(5) 0.043(4) -0.008(4) 0.002(3) -0.014(4)
C16 0.068(6) 0.094(7) 0.073(6) -0.037(5) 0.020(4) -0.011(5)
C17 0.087(7) 0.103(8) 0.141(11) -0.088(8) 0.023(7) -0.010(6)
C18 0.098(7) 0.047(5) 0.103(8) -0.027(5) 0.012(6) 0.003(5)
C19 0.047(4) 0.032(3) 0.077(5) -0.009(3) 0.006(4) -0.002(3)
C20 0.040(4) 0.028(3) 0.075(5) 0.011(3) -0.010(3) -0.001(3)
C21 0.102(7) 0.037(4) 0.101(7) 0.014(5) -0.001(6) 0.004(4)
C22 0.108(8) 0.063(6) 0.099(8) 0.047(6) -0.029(6) -0.004(5)
C23 0.085(6) 0.061(5) 0.068(5) 0.032(4) -0.020(5) -0.028(5)
C24 0.052(4) 0.053(4) 0.049(4) 0.018(3) -0.020(3) -0.014(3)
O11 0.035(2) 0.034(2) 0.060(3) 0.000(2) 0.005(2) -0.0004(18)
O12 0.032(2) 0.032(2) 0.044(2) -0.0007(19) -0.0020(18) 0.0015(17)
O13 0.030(2) 0.034(2) 0.051(3) 0.009(2) 0.0024(19) 0.0023(17)
O14 0.037(2) 0.039(2) 0.059(3) -0.001(2) 0.008(2) -0.0031(19)
O15 0.139(6) 0.084(5) 0.079(4) -0.012(4) -0.015(5) 0.057(4)
O16 0.060(4) 0.131(6) 0.055(3) -0.008(4) 0.009(3) -0.006(4)
O17 0.184(8) 0.090(5) 0.077(5) -0.009(4) -0.023(5) -0.035(6)

loop_
_atom_type_symbol
_atom_type_description
_atom_type_scat_dispersion_real
_atom_type_scat_dispersion_imag
_atom_type_scat_source
C C 0.0033 0.0016 'International Tables Vol C Tables 4.2.6.8 and 6.1.1.4'
H H 0.0000 0.0000 'International Tables Vol C Tables 4.2.6.8 and 6.1.1.4'
N N 0.0061 0.0033 'International Tables Vol C Tables 4.2.6.8 and 6.1.1.4'
O O 0.0106 0.0060 'International Tables Vol C Tables 4.2.6.8 and 6.1.1.4'
P P 0.1023 0.0942 'International Tables Vol C Tables 4.2.6.8 and 6.1.1.4'
Zn Zn 0.2839 1.4301 'International Tables Vol C Tables 4.2.6.8 and 6.1.1.4'

loop_
_geom_angle_atom_site_label_1
_geom_angle_atom_site_label_2
_geom_angle_atom_site_label_3
_geom_angle
_geom_angle_site_symmetry_1
_geom_angle_site_symmetry_3
O2 Zn1 O9 109.58(14) 3_765 2_655
O2 Zn1 O3 116.00(15) 3_765 .
O9 Zn1 O3 107.89(14) 2_655 .
O2 Zn1 O7 111.45(14) 3_765 .
O9 Zn1 O7 101.38(15) 2_655 .
O3 Zn1 O7 109.49(14) . .
O1 Zn2 O4 125.98(14) . 2_654
O1 Zn2 O8 113.63(13) . 4_565
O4 Zn2 O8 102.08(14) 2_654 4_565
O1 Zn2 O10 107.37(13) . 2_655
O4 Zn2 O10 100.13(14) 2_654 2_655
O8 Zn2 O10 105.36(14) 4_565 2_655
O13 Zn3 N2 168.97(18) . .
O13 Zn3 O11 93.69(17) . .
N2 Zn3 O11 93.95(18) . .
O13 Zn3 O12 92.40(17) . .
N2 Zn3 O12 96.04(18) . .
O11 Zn3 O12 86.07(17) . .
O13 Zn3 N1 94.43(19) . .
N2 Zn3 N1 77.8(2) . .
O11 Zn3 N1 88.51(18) . .
O12 Zn3 N1 171.54(18) . .
O13 Zn3 O14 87.32(17) . .
N2 Zn3 O14 86.25(19) . .
O11 Zn3 O14 171.77(18) . .
O12 Zn3 O14 85.73(16) . .
N1 Zn3 O14 99.56(18) . .
O2 P1 O3 113.8(2) . .
O2 P1 O1 111.30(18) . .
O3 P1 O1 111.74(19) . .
O2 P1 C1 110.5(2) . .
O3 P1 C1 104.4(2) . .
O1 P1 C1 104.42(19) . .
O9 P2 O8 112.94(19) . .
O9 P2 O10 112.6(2) . .
O8 P2 O10 111.11(18) . .
O9 P2 C8 105.7(2) . .
O8 P2 C8 108.9(2) . .
O10 P2 C8 105.04(19) . .
P1 O1 Zn2 132.30(19) . .
P1 O2 Zn1 135.8(2) . 3_765
P1 O3 Zn1 134.2(2) . .
C7 O4 Zn2 117.2(3) . 2_644
C14 O7 Zn1 117.4(3) . .
P2 O8 Zn2 138.8(2) . 4_666
P2 O9 Zn1 150.7(2) . 2_645
P2 O10 Zn2 126.17(19) . 2_645
C6 C1 C2 118.7(4) . .
C6 C1 P1 120.7(4) . .
C2 C1 P1 120.3(3) . .
C3 C2 C1 120.7(4) . .
C3 C2 H2 119.6 . .
C1 C2 H2 119.6 . .
C2 C3 C4 120.0(5) . .
C2 C3 H3 120.0 . .
C4 C3 H3 120.0 . .
C5 C4 C3 119.7(5) . .
C5 C4 C7 120.7(5) . .
C3 C4 C7 119.5(5) . .
C4 C5 C6 119.4(4) . .
C4 C5 H5 120.3 . .
C6 C5 H5 120.3 . .
C1 C6 C5 121.4(4) . .
C1 C6 H6 119.3 . .
C5 C6 H6 119.3 . .
O5 C7 O4 122.9(5) . .
O5 C7 C4 121.1(5) . .
O4 C7 C4 116.0(4) . .
C9 C8 C13 118.5(4) . .
C9 C8 P2 121.5(4) . .
C13 C8 P2 120.0(4) . .
C10 C9 C8 120.8(4) . .
C10 C9 H9 119.6 . .
C8 C9 H9 119.6 . .
C9 C10 C11 120.8(5) . .
C9 C10 H10 119.6 . .
C11 C10 H10 119.6 . .
C12 C11 C10 118.5(4) . .
C12 C11 C14 121.7(4) . .
C10 C11 C14 119.8(5) . .
C11 C12 C13 121.0(5) . .
C11 C12 H12 119.5 . .
C13 C12 H12 119.5 . .
C8 C13 C12 120.3(5) . .
C8 C13 H13 119.9 . .
C12 C13 H13 119.9 . .
O6 C14 O7 123.5(5) . .
O6 C14 C11 120.1(5) . .
O7 C14 C11 116.4(4) . .
C15 N1 C19 120.7(6) . .
C15 N1 Zn3 125.4(5) . .
C19 N1 Zn3 113.5(5) . .
C24 N2 C20 119.8(6) . .
C24 N2 Zn3 124.5(4) . .
C20 N2 Zn3 115.7(4) . .
N1 C15 C16 123.4(8) . .
N1 C15 H15 118.3 . .
C16 C15 H15 118.3 . .
C15 C16 C17 116.0(9) . .
C15 C16 H16 122.0 . .
C17 C16 H16 122.0 . .
C18 C17 C16 120.7(8) . .
C18 C17 H17 119.6 . .
C16 C17 H17 119.6 . .
C17 C18 C19 120.5(9) . .
C17 C18 H18 119.8 . .
C19 C18 H18 119.8 . .
N1 C19 C18 118.8(8) . .
N1 C19 C20 116.4(6) . .
C18 C19 C20 124.9(7) . .
N2 C20 C21 117.9(7) . .
N2 C20 C19 115.9(5) . .
C21 C20 C19 126.0(7) . .
C22 C21 C20 120.3(8) . .
C22 C21 H21 119.8 . .
C20 C21 H21 119.8 . .
C23 C22 C21 120.5(8) . .
C23 C22 H22 119.7 . .
C21 C22 H22 119.7 . .
C22 C23 C24 117.0(8) . .
C22 C23 H23 121.5 . .
C24 C23 H23 121.5 . .
N2 C24 C23 124.2(8) . .
N2 C24 H24 117.9 . .
C23 C24 H24 117.9 . .
Zn3 O11 H11A 127(4) . .
Zn3 O11 H11B 121(4) . .
H11A O11 H11B 110(3) . .
Zn3 O12 H12A 114(4) . .
Zn3 O12 H12B 116(4) . .
H12A O12 H12B 102(3) . .
Zn3 O13 H13A 106(4) . .
Zn3 O13 H13B 133(4) . .
H13A O13 H13B 109(3) . .
Zn3 O14 H14A 154(4) . .
Zn3 O14 H14B 99(4) . .
H14A O14 H14B 105(3) . .
H15A O15 H15B 105(3) . .
H16A O16 H16B 100(3) . .
H17A O17 H17B 106(3) . .

loop_
_geom_bond_atom_site_label_1
_geom_bond_atom_site_label_2
_geom_bond_distance
_geom_bond_site_symmetry_2
Zn1 O2 1.916(3) 3_765
Zn1 O9 1.937(3) 2_655
Zn1 O3 1.946(3) .
Zn1 O7 1.978(3) .
Zn2 O1 1.927(3) .
Zn2 O4 1.954(3) 2_654
Zn2 O8 1.967(3) 4_565
Zn2 O10 1.980(3) 2_655
Zn3 O13 2.004(4) .
Zn3 N2 2.089(5) .
Zn3 O11 2.101(4) .
Zn3 O12 2.143(4) .
Zn3 N1 2.143(5) .
Zn3 O14 2.180(4) .
P1 O2 1.508(3) .
P1 O3 1.522(3) .
P1 O1 1.528(3) .
P1 C1 1.807(4) .
P2 O9 1.503(3) .
P2 O8 1.523(3) .
P2 O10 1.539(3) .
P2 C8 1.809(5) .
O2 Zn1 1.916(3) 3_765
O4 C7 1.281(6) .
O4 Zn2 1.954(3) 2_644
O5 C7 1.214(6) .
O6 C14 1.221(6) .
O7 C14 1.274(6) .
O8 Zn2 1.967(3) 4_666
O9 Zn1 1.937(3) 2_645
O10 Zn2 1.980(3) 2_645
C1 C6 1.368(6) .
C1 C2 1.398(6) .
C2 C3 1.379(7) .
C2 H2 0.9300 .
C3 C4 1.392(7) .
C3 H3 0.9300 .
C4 C5 1.386(7) .
C4 C7 1.502(7) .
C5 C6 1.396(7) .
C5 H5 0.9300 .
C6 H6 0.9300 .
C8 C9 1.385(7) .
C8 C13 1.388(7) .
C9 C10 1.376(7) .
C9 H9 0.9300 .
C10 C11 1.387(7) .
C10 H10 0.9300 .
C11 C12 1.375(7) .
C11 C14 1.509(7) .
C12 C13 1.388(7) .
C12 H12 0.9300 .
C13 H13 0.9300 .
N1 C15 1.324(8) .
N1 C19 1.351(8) .
N2 C24 1.323(8) .
N2 C20 1.348(8) .
C15 C16 1.396(11) .
C15 H15 0.9300 .
C16 C17 1.400(15) .
C16 H16 0.9300 .
C17 C18 1.354(15) .
C17 H17 0.9300 .
C18 C19 1.406(10) .
C18 H18 0.9300 .
C19 C20 1.469(10) .
C20 C21 1.398(10) .
C21 C22 1.368(13) .
C21 H21 0.9300 .
C22 C23 1.346(13) .
C22 H22 0.9300 .
C23 C24 1.364(9) .
C23 H23 0.9300 .
C24 H24 0.9300 .
O11 H11A 0.839(19) .
O11 H11B 0.838(19) .
O12 H12A 0.86(2) .
O12 H12B 0.877(19) .
O13 H13A 0.832(19) .
O13 H13B 0.842(19) .
O14 H14A 0.84(2) .
O14 H14B 0.86(2) .
O15 H15A 0.85(2) .
O15 H15B 0.85(2) .
O16 H16A 0.89(2) .
O16 H16B 0.86(2) .
O17 H17A 0.85(2) .
O17 H17B 0.85(2) .

loop_
_geom_hbond_atom_site_label_D
_geom_hbond_atom_site_label_H
_geom_hbond_atom_site_label_A
_geom_hbond_distance_DH
_geom_hbond_distance_HA
_geom_hbond_distance_DA
_geom_hbond_angle_DHA
_geom_hbond_site_symmetry_A
O11 H11A O15 0.839(19) 1.96(2) 2.787(7) 171(8) 1_655
O11 H11B O3 0.838(19) 2.03(3) 2.818(5) 156(7) .
O14 H14B O4 0.86(2) 1.94(3) 2.773(6) 162(6) 4_566
O14 H14A O16 0.84(2) 2.32(7) 2.797(8) 117(6) .
O13 H13B O1 0.842(19) 1.92(3) 2.744(5) 168(7) .
O16 H16B O6 0.86(2) 1.87(3) 2.724(7) 173(10) 1_455
O13 H13A O10 0.832(19) 1.98(3) 2.780(5) 162(6) 4_565
O12 H12A O7 0.86(2) 1.94(2) 2.786(5) 168(5) .
O12 H12B O8 0.877(19) 1.94(2) 2.818(5) 177(7) 2_655
O16 H16A O15 0.89(2) 2.53(8) 3.199(11) 132(8) .
